data_7156657
loop_
_publ_author_name
'Talukdar, Kangkan'
'Roy, Subhasish'
'Bag, Raghunath'
'Punniyamurthy, Tharmalingam'

_publ_section_title
;
 Rh-Catalyzed tandem C-C/C-N bond formation of quinoxalines with alkynes
 leading to heterocyclic ammonium salts.
;
_journal_issue 8
_journal_name_full 'Organic &amp; biomolecular chemistry'
_journal_page_first 2148
_journal_page_last 2152
_journal_paper_doi 10.1039/c8ob03103g
_journal_volume 17
_journal_year 2019
_chemical_formula_sum 'C28 H19 B F4 N2'
_chemical_formula_weight 470.26
_space_group_crystal_system monoclinic
_space_group_IT_number 15
_space_group_name_Hall '-C 2yc'
_space_group_name_H-M_alt 'C 1 2/c 1'
_symmetry_space_group_name_Hall '-C 2yc'
_symmetry_space_group_name_H-M 'C 1 2/c 1'
_atom_sites_solution_hydrogens geom
_audit_creation_method SHELXL-2014/7
_audit_update_record
;
2018-09-12 deposited with the CCDC.
2019-01-24 downloaded from the CCDC.
;
_cell_angle_alpha 90
_cell_angle_beta 107.394(14)
_cell_angle_gamma 90
_cell_formula_units_Z 8
_cell_length_a 31.900(4)
_cell_length_b 9.7621(10)
_cell_length_c 15.5417(16)
_cell_measurement_reflns_used 1332
_cell_measurement_temperature 296(2)
_cell_measurement_theta_max 17.60
_cell_measurement_theta_min 2.67
_cell_volume 4618.5(10)
_computing_structure_refinement 'SHELXL-2014/7 (Sheldrick, 2014)'
_diffrn_ambient_temperature 296(2)
_diffrn_measured_fraction_theta_full 1.000
_diffrn_measured_fraction_theta_max 1.000
_diffrn_measurement_device_type 'CCD area detector'
_diffrn_measurement_method 'phi and omega scans'
_diffrn_radiation_type MoK\a
_diffrn_radiation_wavelength 0.71073
_diffrn_reflns_av_R_equivalents 0.0742
_diffrn_reflns_av_unetI/netI 0.1169
_diffrn_reflns_Laue_measured_fraction_full 1.000
_diffrn_reflns_Laue_measured_fraction_max 1.000
_diffrn_reflns_limit_h_max 37
_diffrn_reflns_limit_h_min -37
_diffrn_reflns_limit_k_max 11
_diffrn_reflns_limit_k_min -11
_diffrn_reflns_limit_l_max 18
_diffrn_reflns_limit_l_min -18
_diffrn_reflns_number 17629
_diffrn_reflns_point_group_measured_fraction_full 1.000
_diffrn_reflns_point_group_measured_fraction_max 1.000
_diffrn_reflns_theta_full 25.048
_diffrn_reflns_theta_max 25.048
_diffrn_reflns_theta_min 1.338
_exptl_absorpt_coefficient_mu 0.101
_exptl_crystal_colour yellow
_exptl_crystal_density_diffrn 1.353
_exptl_crystal_description block
_exptl_crystal_F_000 1936
_refine_diff_density_max 0.869
_refine_diff_density_min -0.326
_refine_diff_density_rms 0.075
_refine_ls_extinction_method none
_refine_ls_goodness_of_fit_ref 1.349
_refine_ls_hydrogen_treatment constr
_refine_ls_matrix_type full
_refine_ls_number_parameters 316
_refine_ls_number_reflns 4093
_refine_ls_number_restraints 0
_refine_ls_restrained_S_all 1.349
_refine_ls_R_factor_all 0.2352
_refine_ls_R_factor_gt 0.1092
_refine_ls_shift/su_max 0.000
_refine_ls_shift/su_mean 0.000
_refine_ls_structure_factor_coef Fsqd
_refine_ls_weighting_details 'w=1/[\s^2^(Fo^2^)+(0.1000P)^2^+0.0923P] where P=(Fo^2^+2Fc^2^)/3'
_refine_ls_weighting_scheme calc
_refine_ls_wR_factor_gt 0.2628
_refine_ls_wR_factor_ref 0.3187
_reflns_Friedel_coverage 0.000
_reflns_number_gt 1585
_reflns_number_total 4093
_reflns_threshold_expression 'I > 2\s(I)'
_cod_data_source_file c8ob03103g2.cif
_cod_data_source_block KT-62-A
_cod_depositor_comments 'Adding full bibliography for 7156657.cif.'
_cod_original_cell_volume 4618.5(9)
_cod_database_code 7156657
_shelx_shelxl_version_number 2014/7
_shelx_space_group_comment
;
The symmetry employed for this shelxl refinement is uniquely defined
by the following loop, which should always be used as a source of
symmetry information in preference to the above space-group names.
They are only intended as comments.
;

loop_
_space_group_symop_operation_xyz
'x, y, z'
'-x, y, -z+1/2'
'x+1/2, y+1/2, z'
'-x+1/2, y+1/2, -z+1/2'
'-x, -y, -z'
'x, -y, z-1/2'
'-x+1/2, -y+1/2, -z'
'x+1/2, -y+1/2, z-1/2'

loop_
_atom_site_label
_atom_site_type_symbol
_atom_site_fract_x
_atom_site_fract_y
_atom_site_fract_z
_atom_site_U_iso_or_equiv
_atom_site_adp_type
_atom_site_occupancy
_atom_site_site_symmetry_order
_atom_site_calc_flag
_atom_site_refinement_flags_posn
_atom_site_refinement_flags_adp
C29 C 0.0534(2) 0.1042(6) -0.0378(4) 0.0708(16) Uani 1 1 d . .
C30 C 0.11663(19) -0.0981(6) -0.0022(4) 0.0664(16) Uani 1 1 d . .
N3 N 0.09245(16) 0.1243(4) 0.0251(3) 0.0655(13) Uani 1 1 d . .
C23 C 0.0736(2) -0.1326(6) -0.0519(4) 0.0707(17) Uani 1 1 d . .
C28 C 0.0415(2) -0.0274(6) -0.0731(4) 0.0701(16) Uani 1 1 d . .
C8 C 0.0975(2) 0.2451(6) 0.0783(5) 0.0687(17) Uani 1 1 d . .
C11 C 0.1717(2) 0.0666(6) 0.0848(4) 0.0692(16) Uani 1 1 d . .
C10 C 0.12653(19) 0.0266(6) 0.0372(4) 0.0665(16) Uani 1 1 d . .
C3 C 0.0677(2) 0.3521(7) 0.0447(5) 0.0790(18) Uani 1 1 d . .
C16 C 0.1917(2) 0.1763(6) 0.0544(5) 0.0798(18) Uani 1 1 d . .
H16 H 0.1762 0.2240 0.0029 0.096 Uiso 1 1 calc R U
N4 N 0.0328(2) 0.3392(6) -0.0336(5) 0.0953(18) Uani 1 1 d . .
C24 C 0.0605(2) -0.2669(7) -0.0854(5) 0.0847(19) Uani 1 1 d . .
H24 H 0.0810 -0.3376 -0.0728 0.102 Uiso 1 1 calc R U
C7 C 0.1267(2) 0.2555(6) 0.1637(5) 0.0784(18) Uani 1 1 d . .
H7 H 0.1457 0.1836 0.1876 0.094 Uiso 1 1 calc R U
C17 C 0.1517(2) -0.2006(6) 0.0001(5) 0.0742(18) Uani 1 1 d . .
C6 C 0.1275(2) 0.3728(7) 0.2137(5) 0.094(2) Uani 1 1 d . .
H6 H 0.1469 0.3784 0.2717 0.113 Uiso 1 1 calc R U
C26 C -0.0121(2) -0.1889(9) -0.1572(5) 0.093(2) Uani 1 1 d . .
H26 H -0.0406 -0.2083 -0.1923 0.111 Uiso 1 1 calc R U
C27 C -0.0012(2) -0.0574(7) -0.1279(4) 0.0822(19) Uani 1 1 d . .
H27 H -0.0221 0.0119 -0.1443 0.099 Uiso 1 1 calc R U
C21 C 0.1578(2) -0.3116(6) 0.0587(5) 0.092(2) Uani 1 1 d . .
H21 H 0.1428 -0.3163 0.1016 0.110 Uiso 1 1 calc R U
C25 C 0.0185(3) -0.2927(7) -0.1355(4) 0.089(2) Uani 1 1 d . .
H25 H 0.0103 -0.3813 -0.1555 0.107 Uiso 1 1 calc R U
C5 C 0.0999(3) 0.4831(7) 0.1790(6) 0.103(2) Uani 1 1 d . .
H5 H 0.1016 0.5631 0.2124 0.124 Uiso 1 1 calc R U
C15 C 0.2341(3) 0.2141(6) 0.1004(6) 0.093(2) Uani 1 1 d . .
H15 H 0.2468 0.2887 0.0804 0.111 Uiso 1 1 calc R U
C4 C 0.0707(3) 0.4719(6) 0.0959(6) 0.097(2) Uani 1 1 d . .
H4 H 0.0522 0.5452 0.0722 0.116 Uiso 1 1 calc R U
C12 C 0.1963(2) -0.0044(6) 0.1595(5) 0.0804(18) Uani 1 1 d . .
H12 H 0.1837 -0.0784 0.1801 0.096 Uiso 1 1 calc R U
C18 C 0.1740(2) -0.1917(6) -0.0626(5) 0.090(2) Uani 1 1 d . .
H18 H 0.1699 -0.1171 -0.1014 0.108 Uiso 1 1 calc R U
C1 C 0.0253(2) 0.2198(8) -0.0671(5) 0.092(2) Uani 1 1 d . .
H1 H -0.0003 0.2067 -0.1143 0.110 Uiso 1 1 calc R U
C14 C 0.2575(2) 0.1439(9) 0.1742(6) 0.107(2) Uani 1 1 d . .
H14 H 0.2860 0.1709 0.2051 0.129 Uiso 1 1 calc R U
C13 C 0.2389(2) 0.0308(8) 0.2042(5) 0.099(2) Uani 1 1 d . .
H13 H 0.2551 -0.0197 0.2538 0.119 Uiso 1 1 calc R U
C22 C 0.1863(3) -0.4145(8) 0.0523(6) 0.121(3) Uani 1 1 d . .
H22 H 0.1910 -0.4886 0.0917 0.145 Uiso 1 1 calc R U
C19 C 0.2028(2) -0.2962(9) -0.0673(6) 0.111(3) Uani 1 1 d . .
H19 H 0.2189 -0.2899 -0.1082 0.133 Uiso 1 1 calc R U
C20 C 0.2078(3) -0.4077(9) -0.0125(8) 0.131(4) Uani 1 1 d . .
H20 H 0.2258 -0.4796 -0.0187 0.157 Uiso 1 1 calc R U
B1 B 0.3907(4) 0.3575(10) 0.2133(18) 0.188(9) Uani 1 1 d . .
F4 F 0.3574(2) 0.2980(7) 0.2190(6) 0.238(3) Uani 1 1 d . .
F3 F 0.4130(3) 0.3216(8) 0.3104(6) 0.259(5) Uani 1 1 d . .
F2 F 0.39561(19) 0.4855(5) 0.2248(5) 0.217(3) Uani 1 1 d . .
F1 F 0.4174(4) 0.2969(7) 0.1909(8) 0.334(7) Uani 1 1 d . .

loop_
_atom_site_aniso_label
_atom_site_aniso_U_11
_atom_site_aniso_U_22
_atom_site_aniso_U_33
_atom_site_aniso_U_23
_atom_site_aniso_U_13
_atom_site_aniso_U_12
C29 0.074(4) 0.070(4) 0.069(4) 0.004(4) 0.023(4) 0.005(4)
C30 0.061(4) 0.063(4) 0.077(4) 0.007(3) 0.023(3) 0.002(3)
N3 0.071(3) 0.054(3) 0.073(3) 0.008(3) 0.025(3) 0.009(3)
C23 0.083(5) 0.066(4) 0.069(4) -0.002(3) 0.032(4) 0.004(4)
C28 0.065(4) 0.079(5) 0.070(4) -0.001(4) 0.026(4) -0.002(4)
C8 0.074(4) 0.048(4) 0.089(5) -0.002(4) 0.031(4) 0.004(3)
C11 0.074(4) 0.052(3) 0.083(5) 0.003(4) 0.027(4) 0.010(3)
C10 0.063(4) 0.052(4) 0.085(4) 0.008(3) 0.024(4) 0.004(3)
C3 0.084(5) 0.066(5) 0.097(6) 0.009(4) 0.042(5) 0.011(4)
C16 0.083(5) 0.063(4) 0.098(5) -0.001(4) 0.033(4) 0.005(3)
N4 0.091(4) 0.074(4) 0.122(5) 0.014(4) 0.033(4) 0.023(3)
C24 0.083(5) 0.077(5) 0.095(5) 0.002(4) 0.026(4) 0.004(4)
C7 0.078(5) 0.064(4) 0.094(5) -0.007(4) 0.026(4) 0.007(3)
C17 0.078(4) 0.052(4) 0.092(5) -0.007(4) 0.024(4) 0.008(3)
C6 0.098(5) 0.083(5) 0.099(5) -0.018(5) 0.026(4) -0.001(4)
C26 0.072(5) 0.114(6) 0.097(5) 0.000(5) 0.033(4) -0.004(5)
C27 0.079(5) 0.093(5) 0.078(5) 0.002(4) 0.030(4) 0.015(4)
C21 0.107(5) 0.055(4) 0.106(6) -0.001(4) 0.021(4) 0.011(4)
C25 0.101(6) 0.080(5) 0.088(5) -0.016(4) 0.030(5) -0.016(5)
C5 0.123(6) 0.057(4) 0.129(7) -0.018(5) 0.037(6) 0.004(4)
C15 0.089(6) 0.063(4) 0.134(7) 0.001(5) 0.044(5) 0.002(4)
C4 0.115(6) 0.048(4) 0.145(7) 0.005(5) 0.065(6) 0.011(4)
C12 0.081(5) 0.063(4) 0.088(5) 0.000(4) 0.012(4) 0.004(4)
C18 0.087(5) 0.078(5) 0.106(6) -0.013(4) 0.031(5) 0.014(4)
C1 0.095(5) 0.083(5) 0.093(5) 0.009(5) 0.022(4) 0.025(4)
C14 0.081(5) 0.088(6) 0.143(7) -0.024(5) 0.020(5) 0.001(5)
C13 0.080(5) 0.086(5) 0.114(6) -0.012(5) 0.002(5) 0.013(4)
C22 0.148(8) 0.065(5) 0.129(8) -0.016(5) 0.010(6) 0.023(5)
C19 0.089(5) 0.122(7) 0.128(7) -0.030(6) 0.042(5) 0.006(5)
C20 0.126(7) 0.080(6) 0.161(10) -0.032(6) 0.005(7) 0.032(5)
B1 0.088(8) 0.053(7) 0.45(3) 0.001(11) 0.126(13) 0.007(5)
F4 0.158(5) 0.199(6) 0.365(10) -0.064(6) 0.091(6) -0.061(5)
F3 0.293(10) 0.189(7) 0.231(7) 0.057(6) -0.019(8) -0.078(6)
F2 0.196(6) 0.094(4) 0.338(8) 0.041(4) 0.044(6) 0.011(4)
F1 0.513(16) 0.176(7) 0.494(16) 0.029(7) 0.428(15) 0.067(8)

loop_
_atom_type_symbol
_atom_type_description
_atom_type_scat_dispersion_real
_atom_type_scat_dispersion_imag
_atom_type_scat_source
C C 0.0033 0.0016 'International Tables Vol C Tables 4.2.6.8 and 6.1.1.4'
H H 0.0000 0.0000 'International Tables Vol C Tables 4.2.6.8 and 6.1.1.4'
B B 0.0013 0.0007 'International Tables Vol C Tables 4.2.6.8 and 6.1.1.4'
N N 0.0061 0.0033 'International Tables Vol C Tables 4.2.6.8 and 6.1.1.4'
F F 0.0171 0.0103 'International Tables Vol C Tables 4.2.6.8 and 6.1.1.4'

loop_
_geom_angle_atom_site_label_1
_geom_angle_atom_site_label_2
_geom_angle_atom_site_label_3
_geom_angle
N3 C29 C28 120.0(6)
N3 C29 C1 118.1(6)
C28 C29 C1 121.9(6)
C10 C30 C23 121.4(5)
C10 C30 C17 121.3(5)
C23 C30 C17 117.2(5)
C29 N3 C10 120.3(5)
C29 N3 C8 117.6(5)
C10 N3 C8 122.1(5)
C30 C23 C28 118.4(6)
C30 C23 C24 123.6(6)
C28 C23 C24 118.0(6)
C29 C28 C27 121.8(6)
C29 C28 C23 118.7(6)
C27 C28 C23 119.5(6)
C7 C8 C3 119.3(6)
C7 C8 N3 123.2(5)
C3 C8 N3 117.0(6)
C12 C11 C16 117.9(6)
C12 C11 C10 121.2(6)
C16 C11 C10 120.8(6)
C30 C10 N3 118.6(5)
C30 C10 C11 121.9(5)
N3 C10 C11 119.3(5)
N4 C3 C4 118.3(7)
N4 C3 C8 122.3(6)
C4 C3 C8 119.1(7)
C15 C16 C11 120.4(6)
C1 N4 C3 116.5(6)
C25 C24 C23 120.7(6)
C8 C7 C6 119.8(6)
C18 C17 C21 121.0(6)
C18 C17 C30 119.0(6)
C21 C17 C30 119.6(7)
C7 C6 C5 121.4(7)
C27 C26 C25 121.2(7)
C26 C27 C28 119.9(6)
C22 C21 C17 119.1(8)
C24 C25 C26 120.7(6)
C4 C5 C6 118.8(7)
C14 C15 C16 120.7(7)
C5 C4 C3 121.3(7)
C13 C12 C11 122.0(6)
C17 C18 C19 118.9(7)
N4 C1 C29 124.9(7)
C15 C14 C13 120.1(7)
C12 C13 C14 118.9(7)
C21 C22 C20 120.0(8)
C20 C19 C18 120.6(8)
C19 C20 C22 120.3(8)
F1 B1 F4 119.9(12)
F1 B1 F2 118.0(11)
F4 B1 F2 121.9(11)
F1 B1 F3 90.7(13)
F4 B1 F3 88.8(15)
F2 B1 F3 95.0(16)

loop_
_geom_bond_atom_site_label_1
_geom_bond_atom_site_label_2
_geom_bond_distance
C29 N3 1.348(7)
C29 C28 1.404(7)
C29 C1 1.428(8)
C30 C10 1.357(7)
C30 C23 1.401(7)
C30 C17 1.494(8)
N3 C10 1.415(6)
N3 C8 1.422(7)
C23 C28 1.416(8)
C23 C24 1.427(8)
C28 C27 1.406(8)
C8 C7 1.378(8)
C8 C3 1.405(8)
C11 C12 1.378(7)
C11 C16 1.397(8)
C11 C10 1.463(8)
C3 N4 1.388(8)
C3 C4 1.401(8)
C16 C15 1.380(9)
N4 C1 1.270(7)
C24 C25 1.356(8)
C7 C6 1.379(8)
C17 C18 1.370(8)
C17 C21 1.391(8)
C6 C5 1.394(8)
C26 C27 1.371(8)
C26 C25 1.376(8)
C21 C22 1.379(9)
C5 C4 1.353(9)
C15 C14 1.353(9)
C12 C13 1.370(8)
C18 C19 1.391(9)
C14 C13 1.399(9)
C22 C20 1.381(11)
C19 C20 1.362(11)
B1 F1 1.173(12)
B1 F4 1.236(11)
B1 F2 1.265(11)
B1 F3 1.50(2)
